data_7110524
loop_
_publ_author_name
'Guo, Guo-Cong'
'Mak, Thomas C. W.'

_publ_section_title
;
 Unprecedented \m-1,2,3\kS:4,5\kN coordination mode of the thiocyanate
 anion in two new double salts of silver(I), AgSCN&#x00B7;2AgNO3 and
 AgSCN&#x00B7;AgClO4
;
_journal_issue 9
_journal_name_full 'Chemical Communications'
_journal_page_first 813
_journal_paper_doi 10.1039/a901876j
_journal_year 1999
_chemical_formula_sum 'C Ag2 Cl N O4 S'
_chemical_formula_weight 373.27
_chemical_name_systematic
; 
 ? 
;
_space_group_IT_number 15
_symmetry_cell_setting monoclinic
_symmetry_space_group_name_Hall '-C 2yc'
_symmetry_space_group_name_H-M 'C 1 2/c 1'
_atom_sites_solution_hydrogens geom
_atom_sites_solution_primary direct
_atom_sites_solution_secondary difmap
_audit_creation_method SHELXL
_cell_angle_alpha 90.00
_cell_angle_beta 109.89(2)
_cell_angle_gamma 90.00
_cell_formula_units_Z 8
_cell_length_a 15.294(4)
_cell_length_b 4.7655(10)
_cell_length_c 18.278(4)
_cell_measurement_temperature 293(2)
_cell_volume 1252.7(5)
_computing_structure_refinement 'SHELXL-93 (Sheldrick, 1993)'
_computing_structure_solution 'SHELXS-86 (Sheldrick, 1990)'
_diffrn_ambient_temperature 293(2)
_diffrn_radiation_monochromator graphite
_diffrn_radiation_source 'fine-focus sealed tube'
_diffrn_radiation_type MoK\a
_diffrn_radiation_wavelength 0.71073
_diffrn_reflns_av_R_equivalents 0.0862
_diffrn_reflns_av_sigmaI/netI 0.0867
_diffrn_reflns_limit_h_max 18
_diffrn_reflns_limit_h_min -4
_diffrn_reflns_limit_k_max 5
_diffrn_reflns_limit_k_min -5
_diffrn_reflns_limit_l_max 19
_diffrn_reflns_limit_l_min -22
_diffrn_reflns_number 1867
_diffrn_reflns_theta_max 25.66
_diffrn_reflns_theta_min 2.37
_exptl_absorpt_coefficient_mu 6.955
_exptl_absorpt_correction_T_max 1.0
_exptl_absorpt_correction_T_min 0.787
_exptl_absorpt_correction_type ABSCOR
_exptl_crystal_colour 'pale purple'
_exptl_crystal_density_diffrn 3.958
_exptl_crystal_description Needle
_exptl_crystal_F_000 1376
_exptl_crystal_size_max 0.38
_exptl_crystal_size_mid 0.11
_exptl_crystal_size_min 0.06
_refine_diff_density_max 1.356
_refine_diff_density_min -1.479
_refine_diff_density_rms 0.260
_refine_ls_extinction_coef 0.0022(4)
_refine_ls_extinction_expression Fc^*^=kFc[1+0.001xFc^2^\l^3^/sin(2\q)]^-1/4^
_refine_ls_extinction_method SHELXL
_refine_ls_goodness_of_fit_all 1.113
_refine_ls_goodness_of_fit_obs 1.116
_refine_ls_matrix_type full
_refine_ls_number_parameters 94
_refine_ls_number_reflns 1086
_refine_ls_number_restraints 0
_refine_ls_restrained_S_all 1.113
_refine_ls_restrained_S_obs 1.116
_refine_ls_R_factor_all 0.0668
_refine_ls_R_factor_obs 0.0642
_refine_ls_shift/esd_max 0.000
_refine_ls_shift/esd_mean 0.000
_refine_ls_structure_factor_coef Fsqd
_refine_ls_weighting_details 'w=1/[\s^2^(Fo^2^)+(0.1145P)^2^+4.9381P] where P=(Fo^2^+2Fc^2^)/3'
_refine_ls_weighting_scheme calc
_refine_ls_wR_factor_all 0.1930
_refine_ls_wR_factor_obs 0.1884
_reflns_number_observed 1032
_reflns_number_total 1086
_reflns_observed_criterion >2sigma(I)
_cod_data_source_file 901876jsup1.cif
_cod_data_source_block cc112
_cod_depositor_comments
;
The following automatic conversions were performed:

'_symmetry_cell_setting' value 'Monoclinic' changed to 'monoclinic'
according to /home/saulius/struct/CIF-dictionaries/cif_core.dic
dictionary named 'cif_core.dic' version 2.4.2 from 2011-04-26.

Automatic conversion script
Id: cif_fix_values 1891 2012-01-12 08:04:46Z andrius 

The following automatic conversions were performed:

'_refine_ls_weighting_scheme' value 'calc
w=1/[\s^2^(Fo^2^)+(0.1145P)^2^+4.9381P] where P=(Fo^2^+2Fc^2^)/3' was
changed to 'calc'. New tag '_refine_ls_weighting_details' was
created. The value of the new tag was set to
'w=1/[\s^2^(Fo^2^)+(0.1145P)^2^+4.9381P] where P=(Fo^2^+2Fc^2^)/3'.

Automatic conversion script
Id: cif_fix_values 3143 2015-03-26 13:38:13Z robertas 
;
_cod_original_sg_symbol_H-M 'C2/c (No. 15)'
_cod_database_code 7110524

loop_
_symmetry_equiv_pos_as_xyz
'x, y, z'
'-x, y, -z+1/2'
'x+1/2, y+1/2, z'
'-x+1/2, y+1/2, -z+1/2'
'-x, -y, -z'
'x, -y, z-1/2'
'-x+1/2, -y+1/2, -z'
'x+1/2, -y+1/2, z-1/2'

loop_
_atom_site_aniso_label
_atom_site_aniso_U_11
_atom_site_aniso_U_22
_atom_site_aniso_U_33
_atom_site_aniso_U_23
_atom_site_aniso_U_13
_atom_site_aniso_U_12
Ag1 0.0543(3) 0.0596(3) 0.0540(3) 0.0004(2) 0.0113(2) 0.0050(2)
Ag2 0.0559(4) 0.0775(5) 0.0453(4) 0.000 0.0188(3) 0.000
Ag3 0.0372(3) 0.0700(5) 0.0476(4) 0.0026(2) 0.0094(3) 0.0035(2)
S1 0.0323(6) 0.0534(9) 0.0412(7) -0.0003(5) 0.0082(5) 0.0007(5)
C1 0.041(3) 0.053(3) 0.043(3) -0.005(2) 0.018(2) 0.001(2)
N1 0.037(2) 0.051(3) 0.048(3) 0.000(2) 0.005(2) -0.002(2)
Cl1 0.0365(6) 0.0568(8) 0.0415(7) 0.0014(5) 0.0107(5) 0.0029(5)
O1 0.030(2) 0.075(3) 0.090(4) 0.018(2) 0.025(2) 0.012(2)
O2 0.058(3) 0.081(3) 0.040(2) -0.009(2) 0.004(2) 0.001(2)
O3 0.054(2) 0.062(3) 0.061(2) 0.005(2) 0.022(2) -0.001(2)
O4 0.067(2) 0.048(3) 0.076(2) -0.003(2) 0.028(2) -0.005(2)

loop_
_atom_site_label
_atom_site_type_symbol
_atom_site_fract_x
_atom_site_fract_y
_atom_site_fract_z
_atom_site_U_iso_or_equiv
_atom_site_thermal_displace_type
_atom_site_occupancy
_atom_site_calc_flag
_atom_site_refinement_flags
Ag1 Ag -0.13376(4) 0.72493(11) 0.36762(3) 0.0578(2) Uani 1 d .
Ag2 Ag 0.0000 0.2152(2) 0.2500 0.0592(2) Uani 1 d S
Ag3 Ag 0.2500 0.2500 0.5000 0.0529(2) Uani 1 d S
S1 S -0.06794(10) 0.2327(3) 0.35774(9) 0.0434(4) Uani 1 d .
C1 C 0.0301(4) 0.2400(11) 0.4342(4) 0.0445(15) Uani 1 d .
N1 N 0.0974(4) 0.2464(9) 0.4882(3) 0.0476(15) Uani 1 d .
Cl1 Cl -0.31939(9) 1.1920(3) 0.34240(8) 0.0456(4) Uani 1 d .
O1 O -0.4141(3) 1.2504(9) 0.3299(3) 0.064(2) Uani 1 d .
O2 O -0.2623(3) 1.2862(10) 0.4177(3) 0.063(2) Uani 1 d .
O3 O -0.2907(3) 1.3140(10) 0.2843(3) 0.0583(13) Uani 1 d .
O4 O -0.3076(3) 0.8857(10) 0.3403(3) 0.0627(12) Uani 1 d .

loop_
_atom_type_symbol
_atom_type_description
_atom_type_scat_dispersion_real
_atom_type_scat_dispersion_imag
_atom_type_scat_source
C C 0.0033 0.0016 'International Tables Vol C Tables 4.2.6.8 and 6.1.1.4'
N N 0.0061 0.0033 'International Tables Vol C Tables 4.2.6.8 and 6.1.1.4'
O O 0.0106 0.0060 'International Tables Vol C Tables 4.2.6.8 and 6.1.1.4'
S S 0.1246 0.1234 'International Tables Vol C Tables 4.2.6.8 and 6.1.1.4'
Cl Cl 0.1484 0.1585 'International Tables Vol C Tables 4.2.6.8 and 6.1.1.4'
Ag Ag -0.8971 1.1015 'International Tables Vol C Tables 4.2.6.8 and 6.1.1.4'

loop_
_geom_angle_atom_site_label_1
_geom_angle_atom_site_label_2
_geom_angle_atom_site_label_3
_geom_angle
_geom_angle_site_symmetry_1
_geom_angle_site_symmetry_3
N1 Ag1 S1 99.84(11) 5_566 .
N1 Ag1 S1 93.92(11) 5_566 1_565
S1 Ag1 S1 131.16(7) . 1_565
S1 Ag2 S1 176.20(7) . 2
N1 Ag3 N1 180.000(1) . 7_556
C1 S1 Ag2 99.4(2) . .
C1 S1 Ag1 100.6(2) . .
Ag2 S1 Ag1 111.02(6) . .
C1 S1 Ag1 102.5(2) . 1_545
Ag2 S1 Ag1 106.86(6) . 1_545
Ag1 S1 Ag1 131.16(7) . 1_545
N1 C1 S1 178.8(6) . .
C1 N1 Ag3 131.9(6) . .
C1 N1 Ag1 135.4(5) . 5_566
Ag3 N1 Ag1 92.7(2) . 5_566
O3 Cl1 O1 111.2(3) . .
O3 Cl1 O2 110.6(3) . .
O1 Cl1 O2 110.5(3) . .
O3 Cl1 O4 108.5(3) . .
O1 Cl1 O4 108.6(3) . .
O2 Cl1 O4 107.3(3) . .

loop_
_geom_bond_atom_site_label_1
_geom_bond_atom_site_label_2
_geom_bond_distance
_geom_bond_site_symmetry_2
Ag1 N1 2.505(6) 5_566
Ag1 S1 2.583(2) .
Ag1 S1 2.651(2) 1_565
Ag2 S1 2.521(2) .
Ag2 S1 2.521(2) 2
Ag3 N1 2.270(6) .
Ag3 N1 2.270(6) 7_556
S1 C1 1.666(6) .
S1 Ag1 2.651(2) 1_545
C1 N1 1.160(8) .
N1 Ag1 2.505(6) 5_566
Cl1 O3 1.406(5) .
Cl1 O1 1.415(4) .
Cl1 O2 1.428(4) .
Cl1 O4 1.473(5) .
